data_4334287
loop_
_publ_author_name
'Li Dang'
'Mohamed F. Shibl'
'Xinzheng Yang'
'Daniel J. Harrison'
'Aiman Alak'
'Alan J. Lough'
'Ulrich Fekl'
'Edward N. Brothers'
'Michael B. Hall'

_publ_section_title
;
 Apparent Anti-Woodward-Hoffmann Addition to a Nickel Bis(dithiolene)
 Complex: The Reaction Mechanism Involves Reduced, Dimetallic
 Intermediates
;
_journal_name_full 'Inorganic Chemistry'
_journal_page_first 3711
_journal_page_last 3723
_journal_paper_doi 10.1021/ic302236u
_journal_volume 52
_journal_year 2013
_chemical_formula_moiety '2(C18 H4 F24 Ni2 S8), C8 F12 Ni S4'
_chemical_formula_sum 'C44 H8 F60 Ni5 S20'
_chemical_formula_weight 2611.25
_chemical_name_systematic
; 
 ? 
;
_space_group_IT_number 14
_symmetry_cell_setting monoclinic
_symmetry_space_group_name_Hall '-P 2ybc'
_symmetry_space_group_name_H-M 'P 1 21/c 1'
_atom_sites_solution_hydrogens geom
_atom_sites_solution_primary direct
_atom_sites_solution_secondary difmap
_audit_creation_method SHELXL-97
_cell_angle_alpha 90.00
_cell_angle_beta 92.8830(2)
_cell_angle_gamma 90.00
_cell_formula_units_Z 2
_cell_length_a 14.6053(4)
_cell_length_b 12.3214(5)
_cell_length_c 21.4161(7)
_cell_measurement_reflns_used 26282
_cell_measurement_temperature 150(1)
_cell_measurement_theta_max 27.5
_cell_measurement_theta_min 2.8
_cell_volume 3849.1(2)
_computing_cell_refinement 'Denzo-SMN (Otwinowski & Minor, 1997)'
_computing_data_collection 'Collect (Nonius B.V., 1997-2002)'
_computing_data_reduction Denzo-SMN
_computing_molecular_graphics 'SHELXTL V6.1'
_computing_publication_material 'SHELXTL V6.1'
_computing_structure_refinement 'SHELXTL V6.1(Sheldrick, 2001)'
_computing_structure_solution 'SIR-92 (Altomare et al., 1994)'
_diffrn_ambient_temperature 150(1)
_diffrn_detector_area_resol_mean 9
_diffrn_measured_fraction_theta_full 0.993
_diffrn_measured_fraction_theta_max 0.993
_diffrn_measurement_device_type 'Bruker-Nonius KappaCCD'
_diffrn_measurement_method '\f scans and \w scans with \k offsets'
_diffrn_radiation_monochromator graphite
_diffrn_radiation_source 'fine-focus sealed tube'
_diffrn_radiation_type MoK\a
_diffrn_radiation_wavelength 0.71073
_diffrn_reflns_av_R_equivalents 0.0845
_diffrn_reflns_av_sigmaI/netI 0.0975
_diffrn_reflns_limit_h_max 18
_diffrn_reflns_limit_h_min -18
_diffrn_reflns_limit_k_max 16
_diffrn_reflns_limit_k_min -15
_diffrn_reflns_limit_l_max 27
_diffrn_reflns_limit_l_min -21
_diffrn_reflns_number 26282
_diffrn_reflns_theta_full 27.50
_diffrn_reflns_theta_max 27.50
_diffrn_reflns_theta_min 2.79
_diffrn_standards_number 0
_exptl_absorpt_coefficient_mu 1.927
_exptl_absorpt_correction_T_max 0.893
_exptl_absorpt_correction_T_min 0.639
_exptl_absorpt_correction_type multi-scan
_exptl_absorpt_process_details
;
multi-scan from symmetry-related measurements 
 Sortav (Blessing 1995)
;
_exptl_crystal_colour purple
_exptl_crystal_density_diffrn 2.253
_exptl_crystal_description plate
_exptl_crystal_F_000 2544
_exptl_crystal_size_max 0.23
_exptl_crystal_size_mid 0.20
_exptl_crystal_size_min 0.06
_refine_diff_density_max 0.734
_refine_diff_density_min -0.780
_refine_diff_density_rms 0.139
_refine_ls_extinction_method none
_refine_ls_goodness_of_fit_ref 1.007
_refine_ls_hydrogen_treatment constr
_refine_ls_matrix_type full
_refine_ls_number_parameters 639
_refine_ls_number_reflns 8756
_refine_ls_number_restraints 0
_refine_ls_restrained_S_all 1.007
_refine_ls_R_factor_all 0.1208
_refine_ls_R_factor_gt 0.0524
_refine_ls_shift/su_max 0.000
_refine_ls_shift/su_mean 0.000
_refine_ls_structure_factor_coef Fsqd
_refine_ls_weighting_details 'calc w=1/[\s^2^(Fo^2^)+(0.0632P)^2^+1.0532P] where P=(Fo^2^+2Fc^2^)/3'
_refine_ls_weighting_scheme calc
_refine_ls_wR_factor_gt 0.1102
_refine_ls_wR_factor_ref 0.1385
_reflns_number_gt 5107
_reflns_number_total 8756
_reflns_threshold_expression I>2\s(I)
_cod_data_source_file ic302236u_si_002.cif
_cod_data_source_block k06102
_cod_original_sg_symbol_H-M 'P 21/c'
_cod_database_code 4334287

loop_
_symmetry_equiv_pos_as_xyz
'x, y, z'
'-x, y+1/2, -z+1/2'
'-x, -y, -z'
'x, -y-1/2, z-1/2'

loop_
_atom_site_label
_atom_site_type_symbol
_atom_site_fract_x
_atom_site_fract_y
_atom_site_fract_z
_atom_site_U_iso_or_equiv
_atom_site_adp_type
_atom_site_occupancy
_atom_site_symmetry_multiplicity
_atom_site_calc_flag
_atom_site_refinement_flags
_atom_site_disorder_assembly
_atom_site_disorder_group
Ni1 Ni 0.5000 0.0000 0.0000 0.0288(2) Uani 1 2 d S . .
S1 S 0.41377(9) -0.01976(11) 0.07637(6) 0.0337(3) Uani 1 1 d . . .
S2 S 0.51115(9) 0.16762(10) 0.02315(7) 0.0333(3) Uani 1 1 d . . .
F1 F 0.2846(3) -0.1066(3) 0.15392(19) 0.0637(11) Uani 1 1 d . . .
F2 F 0.3705(2) -0.2454(3) 0.17086(17) 0.0607(10) Uani 1 1 d . . .
F3 F 0.2561(2) -0.2559(3) 0.10405(18) 0.0593(10) Uani 1 1 d . . .
F4 F 0.6871(2) 0.3526(3) 0.00581(19) 0.0616(11) Uani 1 1 d . . .
F5 F 0.6035(2) 0.3924(3) -0.07679(17) 0.0516(9) Uani 1 1 d . . .
F6 F 0.5441(3) 0.3898(3) 0.01246(16) 0.0519(9) Uani 1 1 d . . .
C1 C 0.3846(4) -0.1535(4) 0.0750(3) 0.0356(13) Uani 1 1 d . . .
C2 C 0.5809(3) 0.2200(4) -0.0301(3) 0.0326(12) Uani 1 1 d . . .
C3 C 0.3243(4) -0.1906(5) 0.1265(3) 0.0455(15) Uani 1 1 d . . .
C4 C 0.6047(4) 0.3393(5) -0.0223(3) 0.0461(15) Uani 1 1 d . . .
Ni2 Ni 0.24472(4) 0.48514(5) 0.30541(3) 0.02463(16) Uani 1 1 d . . .
Ni3 Ni 0.25279(4) 0.50156(5) 0.44431(3) 0.02962(17) Uani 1 1 d . . .
S3 S 0.23542(8) 0.32828(10) 0.24992(6) 0.0257(3) Uani 1 1 d . . .
S4 S 0.37953(9) 0.52183(10) 0.26493(6) 0.0302(3) Uani 1 1 d . . .
S5 S 0.10602(8) 0.45285(11) 0.34121(6) 0.0290(3) Uani 1 1 d . . .
S6 S 0.17916(9) 0.58568(10) 0.22604(6) 0.0294(3) Uani 1 1 d . . .
S7 S 0.33562(9) 0.39707(10) 0.39048(6) 0.0285(3) Uani 1 1 d . . .
S8 S 0.21134(10) 0.37032(11) 0.50194(6) 0.0346(3) Uani 1 1 d . . .
S9 S 0.15594(10) 0.59930(11) 0.49054(7) 0.0370(3) Uani 1 1 d . . .
S10 S 0.27891(9) 0.62783(10) 0.37782(6) 0.0298(3) Uani 1 1 d . . .
F7 F 0.3417(11) 0.2277(8) 0.1206(4) 0.054(3) Uani 0.58(2) 1 d P A 1
F8 F 0.3095(8) 0.1380(6) 0.2018(6) 0.053(4) Uani 0.58(2) 1 d P A 1
F9 F 0.4478(6) 0.1828(9) 0.1878(6) 0.052(3) Uani 0.58(2) 1 d P A 1
F7A F 0.3965(14) 0.2307(10) 0.1266(6) 0.048(4) Uani 0.42(2) 1 d P A 2
F8A F 0.2760(6) 0.1679(10) 0.1634(9) 0.050(5) Uani 0.42(2) 1 d P A 2
F9A F 0.4071(12) 0.1445(9) 0.2114(6) 0.046(5) Uani 0.42(2) 1 d P A 2
F10 F 0.5292(9) 0.5085(9) 0.1952(8) 0.063(4) Uani 0.61(3) 1 d P B 1
F11 F 0.5550(5) 0.3495(13) 0.2299(7) 0.065(5) Uani 0.61(3) 1 d P B 1
F12 F 0.4949(8) 0.3735(15) 0.1388(6) 0.060(4) Uani 0.61(3) 1 d P B 1
F10A F 0.5566(8) 0.4647(18) 0.2281(11) 0.059(7) Uani 0.39(3) 1 d P B 2
F11A F 0.5356(10) 0.3022(11) 0.1985(10) 0.048(5) Uani 0.39(3) 1 d P B 2
F12A F 0.4924(13) 0.431(2) 0.1379(10) 0.058(5) Uani 0.39(3) 1 d P B 2
F13 F -0.0817(2) 0.6221(3) 0.3402(2) 0.0639(11) Uani 1 1 d . . .
F14 F -0.1266(2) 0.5212(3) 0.26478(18) 0.0649(11) Uani 1 1 d . . .
F15 F -0.0812(2) 0.4502(3) 0.35087(19) 0.0636(11) Uani 1 1 d . . .
F18 F -0.0453(3) 0.5815(3) 0.1535(2) 0.0763(13) Uani 1 1 d . . .
F16 F 0.0506(2) 0.7098(3) 0.15869(18) 0.0647(11) Uani 1 1 d . . .
F17 F -0.0588(3) 0.7079(3) 0.2208(2) 0.0771(13) Uani 1 1 d . . .
F19 F 0.4181(2) 0.2109(3) 0.34700(17) 0.0535(9) Uani 1 1 d . . .
F20 F 0.3869(2) 0.1007(3) 0.41996(15) 0.0472(9) Uani 1 1 d . . .
F21 F 0.2910(2) 0.1267(3) 0.34221(16) 0.0503(9) Uani 1 1 d . . .
F22 F 0.1641(2) 0.1587(3) 0.53434(16) 0.0516(9) Uani 1 1 d . . .
F23 F 0.3048(2) 0.1117(3) 0.53085(16) 0.0492(9) Uani 1 1 d . . .
F24 F 0.2102(2) 0.0759(3) 0.45397(15) 0.0495(9) Uani 1 1 d . . .
F25 F 0.1096(3) 0.8741(3) 0.4897(2) 0.0718(12) Uani 1 1 d . . .
F26 F 0.0152(3) 0.7477(3) 0.50257(19) 0.0684(11) Uani 1 1 d . . .
F27 F 0.0175(2) 0.8262(3) 0.41421(18) 0.0645(11) Uani 1 1 d . . .
F28 F 0.1798(3) 0.9090(2) 0.37101(17) 0.0589(10) Uani 1 1 d . . .
F29 F 0.1079(2) 0.8049(3) 0.30632(17) 0.0568(10) Uani 1 1 d . . .
F30 F 0.2529(2) 0.8135(3) 0.30613(19) 0.0620(11) Uani 1 1 d . . .
C5 C 0.1842(4) 0.4876(4) 0.1627(2) 0.0318(12) Uani 1 1 d . . .
H5A H 0.1403 0.5092 0.1282 0.038 Uiso 1 1 calc R . .
H5B H 0.2465 0.4884 0.1464 0.038 Uiso 1 1 calc R . .
C6 C 0.1618(3) 0.3730(4) 0.1837(2) 0.0296(12) Uani 1 1 d . . .
H6A H 0.1685 0.3224 0.1484 0.036 Uiso 1 1 calc R . .
H6B H 0.0971 0.3705 0.1954 0.036 Uiso 1 1 calc R . .
C7 C 0.3433(3) 0.3216(4) 0.2156(2) 0.0272(11) Uani 1 1 d . A .
C8 C 0.4022(3) 0.4057(4) 0.2239(2) 0.0288(11) Uani 1 1 d . A .
C9 C 0.0333(3) 0.5277(4) 0.2910(2) 0.0295(12) Uani 1 1 d . . .
C10 C 0.0606(3) 0.5809(4) 0.2404(2) 0.0300(12) Uani 1 1 d . . .
C11 C 0.3594(4) 0.2159(4) 0.1810(3) 0.0351(13) Uani 1 1 d . . .
C12 C 0.4975(4) 0.4062(5) 0.1963(3) 0.0381(13) Uani 1 1 d . . .
C13 C -0.0647(4) 0.5290(5) 0.3123(3) 0.0425(14) Uani 1 1 d . . .
C14 C 0.0020(4) 0.6473(5) 0.1945(3) 0.0460(15) Uani 1 1 d . . .
C15 C 0.3081(3) 0.2685(4) 0.4160(2) 0.0306(12) Uani 1 1 d . . .
C16 C 0.2550(3) 0.2587(4) 0.4669(2) 0.0288(11) Uani 1 1 d . . .
C17 C 0.1410(3) 0.7078(4) 0.4410(3) 0.0323(12) Uani 1 1 d . . .
C18 C 0.1915(3) 0.7205(4) 0.3894(2) 0.0307(12) Uani 1 1 d . . .
C19 C 0.3505(4) 0.1760(4) 0.3812(3) 0.0341(13) Uani 1 1 d . . .
C20 C 0.2334(4) 0.1511(4) 0.4959(3) 0.0368(13) Uani 1 1 d . . .
C21 C 0.0705(4) 0.7900(5) 0.4613(3) 0.0427(14) Uani 1 1 d . . .
C22 C 0.1841(4) 0.8135(4) 0.3438(3) 0.0398(14) Uani 1 1 d . . .

loop_
_atom_site_aniso_label
_atom_site_aniso_U_11
_atom_site_aniso_U_22
_atom_site_aniso_U_33
_atom_site_aniso_U_23
_atom_site_aniso_U_13
_atom_site_aniso_U_12
Ni1 0.0311(5) 0.0237(5) 0.0318(5) -0.0006(4) 0.0030(4) -0.0012(4)
S1 0.0376(7) 0.0293(7) 0.0348(8) 0.0002(6) 0.0071(6) 0.0026(6)
S2 0.0389(7) 0.0244(7) 0.0367(8) -0.0022(6) 0.0021(6) -0.0009(6)
F1 0.067(2) 0.056(2) 0.071(3) 0.008(2) 0.036(2) 0.007(2)
F2 0.068(2) 0.068(3) 0.047(2) 0.0232(19) 0.0063(18) 0.008(2)
F3 0.051(2) 0.057(2) 0.071(3) 0.020(2) 0.0123(18) -0.0125(19)
F4 0.058(2) 0.039(2) 0.084(3) 0.0046(19) -0.028(2) -0.0144(18)
F5 0.065(2) 0.0300(18) 0.060(2) 0.0152(16) 0.0024(18) -0.0024(16)
F6 0.070(2) 0.0270(18) 0.059(2) -0.0055(16) 0.0054(19) 0.0016(17)
C1 0.034(3) 0.029(3) 0.044(3) 0.002(3) -0.001(2) 0.003(2)
C2 0.033(3) 0.026(3) 0.038(3) 0.005(2) -0.004(2) 0.002(2)
C3 0.053(4) 0.041(4) 0.043(4) 0.010(3) 0.008(3) 0.003(3)
C4 0.057(4) 0.030(3) 0.050(4) 0.007(3) -0.007(3) -0.006(3)
Ni2 0.0265(3) 0.0201(3) 0.0276(4) -0.0019(3) 0.0033(3) -0.0011(3)
Ni3 0.0363(4) 0.0224(3) 0.0299(4) -0.0027(3) -0.0003(3) 0.0014(3)
S3 0.0285(6) 0.0197(6) 0.0289(7) -0.0014(5) 0.0031(5) -0.0006(5)
S4 0.0301(7) 0.0241(7) 0.0367(8) 0.0001(6) 0.0061(5) -0.0055(5)
S5 0.0276(7) 0.0279(7) 0.0320(7) -0.0012(5) 0.0064(5) -0.0016(6)
S6 0.0328(7) 0.0217(6) 0.0339(8) 0.0018(5) 0.0030(5) 0.0016(6)
S7 0.0300(7) 0.0234(6) 0.0319(7) 0.0007(5) 0.0004(5) 0.0000(5)
S8 0.0452(8) 0.0291(7) 0.0299(8) -0.0004(6) 0.0050(6) 0.0045(6)
S9 0.0491(8) 0.0291(7) 0.0332(8) -0.0029(6) 0.0058(6) 0.0045(6)
S10 0.0321(7) 0.0197(6) 0.0375(8) -0.0037(5) 0.0009(5) -0.0008(5)
F7 0.082(9) 0.051(4) 0.028(4) -0.013(3) -0.007(5) 0.014(6)
F8 0.064(8) 0.021(3) 0.077(8) -0.016(4) 0.035(6) -0.009(4)
F9 0.041(4) 0.046(5) 0.069(6) -0.010(5) 0.001(4) 0.014(4)
F7A 0.068(9) 0.042(5) 0.035(6) -0.004(4) 0.020(6) 0.000(7)
F8A 0.030(5) 0.040(6) 0.081(12) -0.025(7) 0.001(5) 0.003(4)
F9A 0.064(11) 0.027(5) 0.045(6) -0.003(4) -0.006(6) 0.020(6)
F10 0.047(6) 0.051(5) 0.096(9) -0.011(5) 0.038(6) -0.017(4)
F11 0.035(4) 0.081(11) 0.079(8) 0.030(8) 0.012(4) 0.012(5)
F12 0.056(5) 0.082(9) 0.045(5) -0.021(7) 0.027(4) -0.010(6)
F10A 0.031(6) 0.057(12) 0.088(12) -0.030(10) 0.005(6) -0.011(6)
F11A 0.038(6) 0.042(6) 0.065(10) -0.017(6) 0.017(6) 0.005(5)
F12A 0.059(7) 0.068(12) 0.050(8) 0.019(10) 0.023(5) -0.004(9)
F13 0.051(2) 0.052(2) 0.091(3) -0.024(2) 0.031(2) 0.0068(18)
F14 0.0326(18) 0.092(3) 0.070(3) -0.013(2) 0.0043(17) -0.0015(19)
F15 0.039(2) 0.062(2) 0.092(3) 0.025(2) 0.0231(19) 0.0022(18)
F18 0.080(3) 0.067(3) 0.077(3) 0.006(2) -0.035(2) -0.003(2)
F16 0.054(2) 0.069(3) 0.071(3) 0.034(2) 0.0044(19) 0.013(2)
F17 0.081(3) 0.072(3) 0.081(3) 0.023(2) 0.026(2) 0.050(2)
F19 0.067(2) 0.0370(19) 0.059(2) 0.0031(17) 0.0321(19) 0.0074(17)
F20 0.062(2) 0.0397(19) 0.041(2) 0.0091(15) 0.0059(16) 0.0231(16)
F21 0.067(2) 0.0339(18) 0.050(2) -0.0104(16) -0.0030(17) 0.0073(17)
F22 0.065(2) 0.043(2) 0.050(2) 0.0117(17) 0.0266(17) 0.0012(17)
F23 0.063(2) 0.0385(19) 0.046(2) 0.0156(16) -0.0029(17) 0.0089(17)
F24 0.073(2) 0.0317(18) 0.044(2) 0.0004(15) 0.0062(17) -0.0122(17)
F25 0.066(2) 0.046(2) 0.104(3) -0.035(2) 0.013(2) 0.004(2)
F26 0.071(3) 0.059(2) 0.078(3) 0.013(2) 0.038(2) 0.023(2)
F27 0.056(2) 0.072(3) 0.064(3) 0.000(2) 0.0021(19) 0.029(2)
F28 0.092(3) 0.0206(17) 0.063(2) -0.0039(16) -0.004(2) -0.0001(17)
F29 0.066(2) 0.045(2) 0.058(2) 0.0146(18) -0.0106(18) -0.0012(18)
F30 0.065(2) 0.043(2) 0.081(3) 0.019(2) 0.033(2) 0.0102(18)
C5 0.043(3) 0.025(3) 0.027(3) -0.002(2) 0.001(2) 0.004(2)
C6 0.030(3) 0.025(3) 0.034(3) -0.005(2) 0.001(2) 0.002(2)
C7 0.029(3) 0.025(3) 0.028(3) 0.000(2) 0.002(2) 0.000(2)
C8 0.031(3) 0.029(3) 0.027(3) 0.003(2) 0.005(2) 0.003(2)
C9 0.033(3) 0.021(3) 0.035(3) -0.009(2) 0.002(2) -0.001(2)
C10 0.033(3) 0.019(3) 0.037(3) -0.005(2) -0.004(2) 0.004(2)
C11 0.039(3) 0.024(3) 0.043(4) -0.002(2) 0.007(3) 0.009(3)
C12 0.038(3) 0.036(3) 0.041(4) 0.006(3) 0.010(3) 0.005(3)
C13 0.035(3) 0.037(3) 0.056(4) -0.003(3) 0.000(3) 0.008(3)
C14 0.036(3) 0.040(3) 0.062(4) 0.002(3) -0.003(3) 0.007(3)
C15 0.034(3) 0.021(3) 0.036(3) 0.002(2) -0.006(2) 0.005(2)
C16 0.031(3) 0.027(3) 0.028(3) -0.001(2) -0.002(2) 0.001(2)
C17 0.037(3) 0.019(3) 0.040(3) -0.006(2) -0.003(2) -0.001(2)
C18 0.031(3) 0.023(3) 0.038(3) -0.003(2) -0.003(2) 0.005(2)
C19 0.042(3) 0.031(3) 0.029(3) 0.003(2) 0.002(2) 0.006(3)
C20 0.051(3) 0.030(3) 0.030(3) 0.002(2) 0.005(3) 0.000(3)
C21 0.042(3) 0.038(3) 0.048(4) -0.006(3) 0.003(3) 0.007(3)
C22 0.050(4) 0.018(3) 0.052(4) 0.000(3) 0.003(3) 0.000(2)

loop_
_atom_type_symbol
_atom_type_description
_atom_type_scat_dispersion_real
_atom_type_scat_dispersion_imag
_atom_type_scat_source
C C 0.0033 0.0016 'International Tables Vol C Tables 4.2.6.8 and 6.1.1.4'
H H 0.0000 0.0000 'International Tables Vol C Tables 4.2.6.8 and 6.1.1.4'
F F 0.0171 0.0103 'International Tables Vol C Tables 4.2.6.8 and 6.1.1.4'
S S 0.1246 0.1234 'International Tables Vol C Tables 4.2.6.8 and 6.1.1.4'
Ni Ni 0.3393 1.1124 'International Tables Vol C Tables 4.2.6.8 and 6.1.1.4'

loop_
_geom_angle_atom_site_label_1
_geom_angle_atom_site_label_2
_geom_angle_atom_site_label_3
_geom_angle
_geom_angle_site_symmetry_1
_geom_angle_site_symmetry_3
S1 Ni1 S1 180.00(7) 3_655 .
S1 Ni1 S2 91.53(5) 3_655 .
S1 Ni1 S2 88.47(5) . .
S1 Ni1 S2 88.47(5) 3_655 3_655
S1 Ni1 S2 91.53(5) . 3_655
S2 Ni1 S2 180.00(7) . 3_655
C1 S1 Ni1 104.8(2) . .
C2 S2 Ni1 104.75(19) . .
C2 C1 C3 125.0(5) 3_655 .
C2 C1 S1 119.2(4) 3_655 .
C3 C1 S1 115.7(4) . .
C1 C2 C4 124.3(5) 3_655 .
C1 C2 S2 119.7(4) 3_655 .
C4 C2 S2 115.9(4) . .
F2 C3 F1 107.2(5) . .
F2 C3 F3 107.0(5) . .
F1 C3 F3 106.8(5) . .
F2 C3 C1 112.5(5) . .
F1 C3 C1 111.5(5) . .
F3 C3 C1 111.5(5) . .
F4 C4 F6 107.5(5) . .
F4 C4 F5 107.9(5) . .
F6 C4 F5 106.1(5) . .
F4 C4 C2 111.6(5) . .
F6 C4 C2 111.0(5) . .
F5 C4 C2 112.6(5) . .
S4 Ni2 S5 176.80(6) . .
S4 Ni2 S3 89.99(5) . .
S5 Ni2 S3 89.81(5) . .
S4 Ni2 S6 86.91(5) . .
S5 Ni2 S6 89.92(5) . .
S3 Ni2 S6 93.48(5) . .
S4 Ni2 S10 86.75(5) . .
S5 Ni2 S10 94.13(5) . .
S3 Ni2 S10 167.20(5) . .
S6 Ni2 S10 98.70(5) . .
S4 Ni2 S7 85.59(5) . .
S5 Ni2 S7 97.61(5) . .
S3 Ni2 S7 91.61(5) . .
S6 Ni2 S7 170.94(5) . .
S10 Ni2 S7 75.81(5) . .
S4 Ni2 Ni3 112.46(4) . .
S5 Ni2 Ni3 70.17(4) . .
S3 Ni2 Ni3 125.40(4) . .
S6 Ni2 Ni3 134.69(4) . .
S9 Ni3 S8 86.89(6) . .
S9 Ni3 S7 172.82(6) . .
S8 Ni3 S7 92.29(5) . .
S9 Ni3 S10 92.44(6) . .
S8 Ni3 S10 172.21(6) . .
S7 Ni3 S10 87.41(5) . .
S9 Ni3 Ni2 120.46(5) . .
S8 Ni3 Ni2 121.78(5) . .
C7 S3 C6 101.2(2) . .
C7 S3 Ni2 103.01(17) . .
C6 S3 Ni2 99.62(16) . .
C8 S4 Ni2 103.04(18) . .
C9 S5 Ni2 103.25(18) . .
C10 S6 C5 100.6(2) . .
C10 S6 Ni2 103.31(18) . .
C5 S6 Ni2 99.46(17) . .
C15 S7 Ni3 103.53(19) . .
C15 S7 Ni2 120.95(17) . .
Ni3 S7 Ni2 80.48(5) . .
C16 S8 Ni3 103.45(18) . .
C17 S9 Ni3 102.68(19) . .
C18 S10 Ni3 102.95(19) . .
C18 S10 Ni2 116.48(18) . .
Ni3 S10 Ni2 81.90(5) . .
C6 C5 S6 112.1(4) . .
C5 C6 S3 112.6(3) . .
C8 C7 C11 127.3(5) . .
C8 C7 S3 118.9(4) . .
C11 C7 S3 113.8(4) . .
C7 C8 C12 122.3(5) . .
C7 C8 S4 124.5(4) . .
C12 C8 S4 113.2(4) . .
C10 C9 C13 123.9(5) . .
C10 C9 S5 124.1(4) . .
C13 C9 S5 111.9(4) . .
C9 C10 C14 127.3(5) . .
C9 C10 S6 119.2(4) . .
C14 C10 S6 113.3(4) . .
F8 C11 F7 109.5(7) . .
F9A C11 F7A 107.9(8) . .
F8 C11 F9 106.8(6) . .
F7 C11 F9 106.3(6) . .
F9A C11 F8A 107.1(7) . .
F7A C11 F8A 102.3(8) . .
F8 C11 C7 111.2(5) . .
F7 C11 C7 110.9(6) . .
F9 C11 C7 112.0(5) . .
F12A C12 F10A 112.5(11) . .
F11 C12 F12 110.5(8) . .
F11 C12 F10 107.6(7) . .
F12 C12 F10 105.7(7) . .
F12A C12 F11A 104.9(10) . .
F10A C12 F11A 103.9(8) . .
F11 C12 C8 111.1(5) . .
F12A C12 C8 111.5(10) . .
F10A C12 C8 113.0(7) . .
F12 C12 C8 112.4(7) . .
F10 C12 C8 109.2(6) . .
F11A C12 C8 110.5(6) . .
F15 C13 F13 108.4(5) . .
F15 C13 F14 107.0(5) . .
F13 C13 F14 105.8(5) . .
F15 C13 C9 112.8(5) . .
F13 C13 C9 110.1(5) . .
F14 C13 C9 112.4(5) . .
F17 C14 F16 108.3(5) . .
F17 C14 F18 106.6(5) . .
F16 C14 F18 104.1(5) . .
F17 C14 C10 113.8(5) . .
F16 C14 C10 113.0(5) . .
F18 C14 C10 110.5(5) . .
C16 C15 C19 125.9(5) . .
C16 C15 S7 118.7(4) . .
C19 C15 S7 115.3(4) . .
C15 C16 C20 122.9(5) . .
C15 C16 S8 121.1(4) . .
C20 C16 S8 116.0(4) . .
C18 C17 C21 123.6(5) . .
C18 C17 S9 122.2(4) . .
C21 C17 S9 114.2(4) . .
C17 C18 C22 125.9(5) . .
C17 C18 S10 118.0(4) . .
C22 C18 S10 115.9(4) . .
F21 C19 F19 106.5(4) . .
F21 C19 F20 107.5(4) . .
F19 C19 F20 106.5(4) . .
F21 C19 C15 112.7(4) . .
F19 C19 C15 111.2(4) . .
F20 C19 C15 112.1(4) . .
F24 C20 F22 106.9(5) . .
F24 C20 F23 106.8(4) . .
F22 C20 F23 105.9(4) . .
F24 C20 C16 112.8(4) . .
F22 C20 C16 111.9(4) . .
F23 C20 C16 112.1(5) . .
F25 C21 F27 108.1(5) . .
F25 C21 F26 105.3(5) . .
F27 C21 F26 106.7(5) . .
F25 C21 C17 111.8(5) . .
F27 C21 C17 112.8(5) . .
F26 C21 C17 111.7(5) . .
F28 C22 F30 108.9(5) . .
F28 C22 F29 106.2(5) . .
F30 C22 F29 105.5(5) . .
F28 C22 C18 113.4(5) . .
F30 C22 C18 111.4(5) . .
F29 C22 C18 111.0(4) . .

loop_
_geom_bond_atom_site_label_1
_geom_bond_atom_site_label_2
_geom_bond_distance
_geom_bond_site_symmetry_2
Ni1 S1 2.1279(13) 3_655
Ni1 S1 2.1279(13) .
Ni1 S2 2.1283(13) .
Ni1 S2 2.1283(13) 3_655
S1 C1 1.702(5) .
S2 C2 1.695(5) .
F1 C3 1.337(7) .
F2 C3 1.322(7) .
F3 C3 1.350(7) .
F4 C4 1.328(7) .
F5 C4 1.338(7) .
F6 C4 1.338(7) .
C1 C2 1.379(7) 3_655
C1 C3 1.515(8) .
C2 C1 1.379(7) 3_655
C2 C4 1.517(7) .
Ni2 S4 2.2369(14) .
Ni2 S5 2.2375(13) .
Ni2 S3 2.2694(13) .
Ni2 S6 2.2753(14) .
Ni2 S10 2.3806(14) .
Ni2 S7 2.4528(14) .
Ni2 Ni3 2.9780(9) .
Ni3 S9 2.1383(15) .
Ni3 S8 2.1401(15) .
Ni3 S7 2.1426(14) .
Ni3 S10 2.1560(15) .
S3 C7 1.773(5) .
S3 C6 1.821(5) .
S4 C8 1.720(5) .
S5 C9 1.739(5) .
S6 C10 1.775(5) .
S6 C5 1.821(5) .
S7 C15 1.730(5) .
S8 C16 1.706(5) .
S9 C17 1.713(5) .
S10 C18 1.740(5) .
F7 C11 1.315(9) .
F8 C11 1.298(8) .
F9 C11 1.355(9) .
F7A C11 1.322(12) .
F8A C11 1.389(10) .
F9A C11 1.279(10) .
F10 C12 1.344(9) .
F11 C12 1.285(9) .
F12 C12 1.294(12) .
F10A C12 1.292(12) .
F11A C12 1.397(12) .
F12A C12 1.287(19) .
F13 C13 1.323(7) .
F14 C13 1.330(7) .
F15 C13 1.304(7) .
F18 C14 1.358(7) .
F16 C14 1.320(7) .
F17 C14 1.308(7) .
F19 C19 1.330(6) .
F20 C19 1.337(6) .
F21 C19 1.322(6) .
F22 C20 1.339(6) .
F23 C20 1.343(6) .
F24 C20 1.324(6) .
F25 C21 1.317(7) .
F26 C21 1.333(7) .
F27 C21 1.318(7) .
F28 C22 1.315(6) .
F29 C22 1.344(6) .
F30 C22 1.320(7) .
C5 C6 1.523(7) .
C7 C8 1.353(7) .
C7 C11 1.524(7) .
C8 C12 1.540(7) .
C9 C10 1.344(7) .
C9 C13 1.524(7) .
C10 C14 1.510(8) .
C15 C16 1.375(7) .
C15 C19 1.511(7) .
C16 C20 1.504(7) .
C17 C18 1.369(7) .
C17 C21 1.523(7) .
C18 C22 1.505(7) .
